data_7108984
loop_
_publ_author_name
'Yoshitaka Terashima'
'Mayumi Takayama'
'Katsuhiro Isozaki'
'Hiromitsu Maeda'

_publ_section_title
;
 Ion-based materials of boron-modified dipyrrolyldiketones as anion
 receptors
;
_journal_name_full Chem.Commun.
_journal_page_first 2506
_journal_paper_doi 10.1039/c3cc38494b
_journal_volume 49
_journal_year 2013
_chemical_formula_moiety 'C41 H39 B N2 O8, C4 H8 O2, O'
_chemical_formula_sum 'C45 H47 B N2 O11'
_chemical_formula_weight 801.65
_chemical_name_systematic
;
?
;
_space_group_IT_number 2
_symmetry_cell_setting triclinic
_symmetry_Int_Tables_number 2
_symmetry_space_group_name_Hall '-P 1'
_symmetry_space_group_name_H-M 'P -1'
_atom_sites_solution_hydrogens geom
_atom_sites_solution_primary direct
_atom_sites_solution_secondary difmap
_audit_creation_method SHELXL-97
_cell_angle_alpha 71.0113(13)
_cell_angle_beta 70.5677(11)
_cell_angle_gamma 80.8212(12)
_cell_formula_units_Z 2
_cell_length_a 11.2288(2)
_cell_length_b 12.3482(3)
_cell_length_c 16.4083(3)
_cell_measurement_reflns_used 11986
_cell_measurement_temperature 93(2)
_cell_measurement_theta_max 68.23
_cell_measurement_theta_min 2.99
_cell_volume 2025.39(7)
_computing_structure_refinement 'SHELXL-97 (Sheldrick, 1997)'
_computing_structure_solution 'SHELXS-97 (Sheldrick, 1990)'
_diffrn_ambient_temperature 93(2)
_diffrn_detector_area_resol_mean 10.0
_diffrn_measured_fraction_theta_full 0.980
_diffrn_measured_fraction_theta_max 0.980
_diffrn_measurement_device_type 'Rigaku RAXIS-RAPID II'
_diffrn_measurement_method \w
_diffrn_radiation_monochromator graphite
_diffrn_radiation_source 'fine-focus sealed tube'
_diffrn_radiation_type CuK\a
_diffrn_radiation_wavelength 1.54187
_diffrn_reflns_av_R_equivalents 0.0537
_diffrn_reflns_av_sigmaI/netI 0.0665
_diffrn_reflns_limit_h_max 13
_diffrn_reflns_limit_h_min -13
_diffrn_reflns_limit_k_max 14
_diffrn_reflns_limit_k_min -13
_diffrn_reflns_limit_l_max 19
_diffrn_reflns_limit_l_min -19
_diffrn_reflns_number 20067
_diffrn_reflns_theta_full 64.00
_diffrn_reflns_theta_max 64.00
_diffrn_reflns_theta_min 2.99
_exptl_absorpt_coefficient_mu 0.771
_exptl_absorpt_correction_T_max 0.9625
_exptl_absorpt_correction_T_min 0.8611
_exptl_absorpt_correction_type multi-scan
_exptl_absorpt_process_details
; Higashi, T. (1995). Program for
Absorption Correction.
Rigaku Corporation, Tokyo, Japan.
;
_exptl_crystal_colour orange
_exptl_crystal_density_diffrn 1.314
_exptl_crystal_density_method 'not measured'
_exptl_crystal_description prism
_exptl_crystal_F_000 846
_exptl_crystal_size_max 0.20
_exptl_crystal_size_mid 0.20
_exptl_crystal_size_min 0.05
_refine_diff_density_max 0.445
_refine_diff_density_min -0.288
_refine_diff_density_rms 0.058
_refine_ls_extinction_method none
_refine_ls_goodness_of_fit_ref 1.051
_refine_ls_hydrogen_treatment constr
_refine_ls_matrix_type full
_refine_ls_number_parameters 540
_refine_ls_number_reflns 6583
_refine_ls_number_restraints 0
_refine_ls_restrained_S_all 1.051
_refine_ls_R_factor_all 0.0843
_refine_ls_R_factor_gt 0.0518
_refine_ls_shift/su_max 0.000
_refine_ls_shift/su_mean 0.000
_refine_ls_structure_factor_coef Fsqd
_refine_ls_weighting_details 'calc w=1/[\s^2^(Fo^2^)+(0.0665P)^2^+1.0860P] where P=(Fo^2^+2Fc^2^)/3'
_refine_ls_weighting_scheme calc
_refine_ls_wR_factor_gt 0.1264
_refine_ls_wR_factor_ref 0.1588
_reflns_number_gt 4308
_reflns_number_total 6583
_reflns_threshold_expression >2sigma(I)
_cod_data_source_file c3cc38494b.txt
_cod_data_source_block 21129ma
_cod_database_code 7108984

loop_
_symmetry_equiv_pos_as_xyz
'x, y, z'
'-x, -y, -z'

loop_
_atom_site_label
_atom_site_type_symbol
_atom_site_fract_x
_atom_site_fract_y
_atom_site_fract_z
_atom_site_U_iso_or_equiv
_atom_site_adp_type
_atom_site_occupancy
_atom_site_symmetry_multiplicity
_atom_site_calc_flag
_atom_site_refinement_flags
N1 N 1.0449(2) 0.58570(19) -0.30862(16) 0.0278(6) Uani 1 1 d .
H1 H 1.0728 0.5294 -0.2691 0.033 Uiso 1 1 calc R
N2 N 1.3774(2) 0.3553(2) -0.68789(16) 0.0286(6) Uani 1 1 d .
H46 H 1.4199 0.2996 -0.6580 0.034 Uiso 1 1 calc R
O1 O 1.19699(18) 0.42563(16) -0.38048(13) 0.0306(5) Uani 1 1 d .
O2 O 1.32337(18) 0.35521(16) -0.50922(13) 0.0316(5) Uani 1 1 d .
O3 O 1.06659(19) 0.63233(17) -0.00835(14) 0.0352(5) Uani 1 1 d .
O4 O 0.87388(19) 0.77583(16) 0.03879(13) 0.0332(5) Uani 1 1 d .
O5 O 0.72723(18) 0.87970(17) -0.06777(14) 0.0346(5) Uani 1 1 d .
O6 O 1.75020(18) 0.10710(17) -0.85661(13) 0.0347(5) Uani 1 1 d .
O7 O 1.71505(19) 0.14142(17) -1.01471(14) 0.0358(5) Uani 1 1 d .
O8 O 1.53162(18) 0.29049(17) -1.06605(13) 0.0335(5) Uani 1 1 d .
O9 O 1.52350(18) 0.18124(16) -0.58733(14) 0.0335(5) Uani 1 1 d .
O10 O 1.65058(19) 0.16079(19) -0.50264(15) 0.0413(6) Uani 1 1 d .
O11 O 1.1760(2) 0.41419(18) -0.19469(15) 0.0479(6) Uani 1 1 d .
C1 C 0.9761(3) 0.6820(2) -0.2919(2) 0.0278(7) Uani 1 1 d .
C2 C 0.9490(3) 0.7476(3) -0.3707(2) 0.0323(7) Uani 1 1 d .
H2 H 0.9010 0.8189 -0.3783 0.039 Uiso 1 1 calc R
C3 C 1.0037(3) 0.6918(2) -0.4368(2) 0.0323(7) Uani 1 1 d .
H3 H 1.0004 0.7180 -0.4973 0.039 Uiso 1 1 calc R
C4 C 1.0638(3) 0.5905(2) -0.39764(19) 0.0270(7) Uani 1 1 d .
C5 C 1.1407(3) 0.5037(2) -0.4345(2) 0.0276(7) Uani 1 1 d .
C6 C 1.1622(3) 0.5026(2) -0.52252(19) 0.0283(7) Uani 1 1 d .
H6 H 1.1122 0.5521 -0.5580 0.034 Uiso 1 1 calc R
C7 C 1.2570(3) 0.4290(2) -0.55893(19) 0.0266(7) Uani 1 1 d .
C8 C 1.2903(3) 0.4336(2) -0.65141(19) 0.0279(7) Uani 1 1 d .
C9 C 1.2453(3) 0.5061(2) -0.7204(2) 0.0302(7) Uani 1 1 d .
H9 H 1.1844 0.5685 -0.7156 0.036 Uiso 1 1 calc R
C10 C 1.3041(3) 0.4722(2) -0.7978(2) 0.0302(7) Uani 1 1 d .
H10 H 1.2904 0.5072 -0.8550 0.036 Uiso 1 1 calc R
C11 C 1.3871(3) 0.3776(2) -0.77710(19) 0.0280(7) Uani 1 1 d .
C12 C 0.9488(3) 0.7056(2) -0.2055(2) 0.0274(7) Uani 1 1 d .
C13 C 1.0242(3) 0.6533(2) -0.14926(19) 0.0273(7) Uani 1 1 d .
H13 H 1.0920 0.6002 -0.1658 0.033 Uiso 1 1 calc R
C14 C 0.9992(3) 0.6796(2) -0.0688(2) 0.0284(7) Uani 1 1 d .
C15 C 0.8995(3) 0.7563(2) -0.04437(19) 0.0281(7) Uani 1 1 d .
C16 C 0.8243(3) 0.8082(2) -0.0999(2) 0.0293(7) Uani 1 1 d .
C17 C 0.8487(3) 0.7832(2) -0.1814(2) 0.0293(7) Uani 1 1 d .
H17 H 0.7976 0.8187 -0.2200 0.035 Uiso 1 1 calc R
C18 C 1.1759(3) 0.5591(3) -0.0338(2) 0.0370(8) Uani 1 1 d .
H18 H 1.1510 0.4950 -0.0463 0.055 Uiso 1 1 calc R
H18A H 1.2139 0.5293 0.0155 0.055 Uiso 1 1 calc R
H18B H 1.2375 0.6028 -0.0881 0.055 Uiso 1 1 calc R
C19 C 0.9048(3) 0.8883(3) 0.0325(2) 0.0426(8) Uani 1 1 d .
H19 H 0.9917 0.9027 -0.0068 0.064 Uiso 1 1 calc R
H19A H 0.8975 0.8916 0.0928 0.064 Uiso 1 1 calc R
H19B H 0.8463 0.9467 0.0071 0.064 Uiso 1 1 calc R
C20 C 0.6597(3) 0.9511(3) -0.1278(2) 0.0375(8) Uani 1 1 d .
H20 H 0.7198 0.9934 -0.1838 0.056 Uiso 1 1 calc R
H20A H 0.6015 1.0055 -0.0991 0.056 Uiso 1 1 calc R
H20B H 0.6116 0.9034 -0.1416 0.056 Uiso 1 1 calc R
C21 C 1.4728(3) 0.3132(2) -0.83684(19) 0.0271(7) Uani 1 1 d .
C22 C 1.5690(3) 0.2361(2) -0.8121(2) 0.0292(7) Uani 1 1 d .
H22 H 1.5780 0.2207 -0.7538 0.035 Uiso 1 1 calc R
C23 C 1.6514(3) 0.1818(2) -0.87321(19) 0.0276(7) Uani 1 1 d .
C24 C 1.6368(3) 0.2018(2) -0.9579(2) 0.0288(7) Uani 1 1 d .
C25 C 1.5401(3) 0.2779(2) -0.98203(19) 0.0291(7) Uani 1 1 d .
C26 C 1.4588(3) 0.3345(2) -0.92209(19) 0.0284(7) Uani 1 1 d .
H26 H 1.3939 0.3874 -0.9392 0.034 Uiso 1 1 calc R
C27 C 1.7744(3) 0.0893(3) -0.7727(2) 0.0375(8) Uani 1 1 d .
H27 H 1.7906 0.1627 -0.7685 0.056 Uiso 1 1 calc R
H27A H 1.8486 0.0359 -0.7697 0.056 Uiso 1 1 calc R
H27B H 1.7008 0.0570 -0.7224 0.056 Uiso 1 1 calc R
C28 C 1.8071(3) 0.2094(3) -1.0911(2) 0.0432(8) Uani 1 1 d .
H28 H 1.7641 0.2641 -1.1322 0.065 Uiso 1 1 calc R
H28A H 1.8674 0.1590 -1.1230 0.065 Uiso 1 1 calc R
H28B H 1.8523 0.2513 -1.0702 0.065 Uiso 1 1 calc R
C29 C 1.4308(3) 0.3658(3) -1.0923(2) 0.0341(7) Uani 1 1 d .
H29 H 1.3494 0.3354 -1.0521 0.051 Uiso 1 1 calc R
H29A H 1.4379 0.3712 -1.1547 0.051 Uiso 1 1 calc R
H29B H 1.4365 0.4421 -1.0883 0.051 Uiso 1 1 calc R
C30 C 1.1573(3) 0.2290(3) -0.3847(2) 0.0322(7) Uani 1 1 d .
C31 C 1.0335(3) 0.2334(3) -0.3263(2) 0.0394(8) Uani 1 1 d .
H31 H 1.0084 0.2921 -0.2972 0.047 Uiso 1 1 calc R
C32 C 0.9473(3) 0.1546(3) -0.3101(2) 0.0430(8) Uani 1 1 d .
H32 H 0.8637 0.1613 -0.2717 0.052 Uiso 1 1 calc R
C33 C 0.9817(3) 0.0659(3) -0.3493(2) 0.0427(8) Uani 1 1 d .
H33 H 0.9225 0.0114 -0.3373 0.051 Uiso 1 1 calc R
C34 C 1.1032(3) 0.0576(3) -0.4062(2) 0.0402(8) Uani 1 1 d .
H34 H 1.1282 -0.0032 -0.4330 0.048 Uiso 1 1 calc R
C35 C 1.1888(3) 0.1385(3) -0.4240(2) 0.0370(8) Uani 1 1 d .
H35 H 1.2714 0.1324 -0.4641 0.044 Uiso 1 1 calc R
C36 C 1.3655(3) 0.2753(3) -0.3554(2) 0.0357(7) Uani 1 1 d .
C37 C 1.3433(3) 0.1889(3) -0.2727(2) 0.0354(7) Uani 1 1 d .
H37 H 1.2685 0.1484 -0.2511 0.043 Uiso 1 1 calc R
C38 C 1.4256(3) 0.1599(3) -0.2211(2) 0.0393(8) Uani 1 1 d .
H38 H 1.4065 0.1014 -0.1649 0.047 Uiso 1 1 calc R
C39 C 1.5355(3) 0.2168(3) -0.2522(2) 0.0389(8) Uani 1 1 d .
H39 H 1.5923 0.1982 -0.2171 0.047 Uiso 1 1 calc R
C40 C 1.5629(3) 0.3009(3) -0.3345(2) 0.0440(9) Uani 1 1 d .
H40 H 1.6400 0.3384 -0.3570 0.053 Uiso 1 1 calc R
C41 C 1.4783(3) 0.3306(3) -0.3840(2) 0.0388(8) Uani 1 1 d .
H41 H 1.4972 0.3905 -0.4394 0.047 Uiso 1 1 calc R
C42 C 1.6616(4) 0.3293(3) -0.6238(3) 0.0604(11) Uani 1 1 d .
H42 H 1.7377 0.3174 -0.6719 0.091 Uiso 1 1 calc R
H42A H 1.6845 0.3614 -0.5841 0.091 Uiso 1 1 calc R
H42B H 1.6008 0.3825 -0.6506 0.091 Uiso 1 1 calc R
C43 C 1.6037(3) 0.2176(3) -0.5704(2) 0.0345(7) Uani 1 1 d .
C44 C 1.5922(3) 0.0552(3) -0.4429(2) 0.0405(8) Uani 1 1 d .
H44 H 1.5940 0.0031 -0.4782 0.049 Uiso 1 1 calc R
H44A H 1.5029 0.0719 -0.4106 0.049 Uiso 1 1 calc R
C45 C 1.6652(3) 0.0000(3) -0.3765(2) 0.0511(9) Uani 1 1 d .
H45 H 1.7529 -0.0176 -0.4090 0.077 Uiso 1 1 calc R
H45A H 1.6266 -0.0710 -0.3346 0.077 Uiso 1 1 calc R
H45B H 1.6637 0.0527 -0.3425 0.077 Uiso 1 1 calc R
B1 B 1.2610(3) 0.3190(3) -0.4074(2) 0.0318(8) Uani 1 1 d .

loop_
_atom_site_aniso_label
_atom_site_aniso_U_11
_atom_site_aniso_U_22
_atom_site_aniso_U_33
_atom_site_aniso_U_23
_atom_site_aniso_U_13
_atom_site_aniso_U_12
N1 0.0285(13) 0.0284(13) 0.0259(14) -0.0086(11) -0.0081(11) 0.0015(10)
N2 0.0282(13) 0.0293(13) 0.0281(14) -0.0096(11) -0.0086(11) 0.0015(10)
O1 0.0332(11) 0.0305(11) 0.0284(12) -0.0117(9) -0.0093(9) 0.0046(9)
O2 0.0325(11) 0.0342(11) 0.0282(12) -0.0113(9) -0.0100(9) 0.0045(9)
O3 0.0380(12) 0.0379(12) 0.0336(12) -0.0157(10) -0.0158(10) 0.0085(9)
O4 0.0407(12) 0.0306(11) 0.0293(12) -0.0132(9) -0.0092(10) 0.0015(9)
O5 0.0357(12) 0.0353(12) 0.0322(12) -0.0148(10) -0.0107(10) 0.0114(9)
O6 0.0342(12) 0.0407(12) 0.0298(12) -0.0142(10) -0.0135(10) 0.0129(9)
O7 0.0388(12) 0.0363(12) 0.0306(12) -0.0154(10) -0.0076(10) 0.0088(10)
O8 0.0338(11) 0.0409(12) 0.0278(12) -0.0142(10) -0.0122(9) 0.0077(9)
O9 0.0317(11) 0.0369(12) 0.0362(13) -0.0146(10) -0.0134(10) 0.0012(9)
O10 0.0360(12) 0.0515(14) 0.0420(14) -0.0142(11) -0.0178(11) -0.0036(10)
O11 0.0675(16) 0.0407(13) 0.0362(13) -0.0169(11) -0.0190(12) 0.0144(11)
C1 0.0267(15) 0.0276(16) 0.0292(17) -0.0104(13) -0.0069(13) -0.0011(12)
C2 0.0330(17) 0.0307(16) 0.0334(18) -0.0118(14) -0.0110(14) 0.0046(13)
C3 0.0330(17) 0.0340(17) 0.0298(17) -0.0102(14) -0.0109(14) 0.0033(13)
C4 0.0264(15) 0.0299(16) 0.0273(17) -0.0134(13) -0.0064(13) -0.0020(12)
C5 0.0255(15) 0.0271(15) 0.0280(17) -0.0069(13) -0.0053(13) -0.0041(12)
C6 0.0269(16) 0.0327(16) 0.0271(16) -0.0119(13) -0.0094(13) 0.0029(12)
C7 0.0239(15) 0.0253(15) 0.0294(17) -0.0072(13) -0.0056(13) -0.0051(12)
C8 0.0264(15) 0.0323(16) 0.0249(16) -0.0127(13) -0.0040(13) -0.0003(12)
C9 0.0307(16) 0.0291(16) 0.0300(17) -0.0108(13) -0.0080(14) 0.0030(13)
C10 0.0310(16) 0.0344(17) 0.0234(16) -0.0089(13) -0.0077(13) 0.0034(13)
C11 0.0274(16) 0.0327(16) 0.0251(16) -0.0111(13) -0.0058(13) -0.0046(13)
C12 0.0278(15) 0.0261(15) 0.0289(17) -0.0113(13) -0.0064(13) -0.0007(12)
C13 0.0286(16) 0.0280(15) 0.0240(16) -0.0096(13) -0.0049(13) 0.0001(12)
C14 0.0287(16) 0.0276(16) 0.0309(17) -0.0083(13) -0.0127(14) 0.0008(12)
C15 0.0335(16) 0.0289(16) 0.0248(16) -0.0144(13) -0.0074(13) 0.0007(13)
C16 0.0268(15) 0.0252(15) 0.0346(18) -0.0115(13) -0.0066(13) 0.0024(12)
C17 0.0325(16) 0.0268(16) 0.0297(17) -0.0088(13) -0.0107(14) -0.0004(13)
C18 0.0323(17) 0.0387(18) 0.044(2) -0.0160(15) -0.0173(15) 0.0090(14)
C19 0.055(2) 0.0361(18) 0.047(2) -0.0221(16) -0.0207(17) 0.0006(16)
C20 0.0407(19) 0.0345(17) 0.0368(19) -0.0096(15) -0.0157(16) 0.0060(14)
C21 0.0239(15) 0.0295(16) 0.0277(17) -0.0120(13) -0.0035(13) -0.0024(12)
C22 0.0288(16) 0.0317(16) 0.0278(17) -0.0102(13) -0.0081(13) -0.0012(13)
C23 0.0250(15) 0.0291(16) 0.0274(17) -0.0085(13) -0.0074(13) 0.0010(12)
C24 0.0237(15) 0.0313(16) 0.0312(17) -0.0155(13) -0.0038(13) 0.0027(12)
C25 0.0281(16) 0.0342(17) 0.0252(16) -0.0104(13) -0.0053(13) -0.0048(13)
C26 0.0274(16) 0.0304(16) 0.0268(17) -0.0100(13) -0.0065(13) 0.0003(12)
C27 0.0395(18) 0.0405(18) 0.0346(19) -0.0123(15) -0.0159(15) 0.0051(14)
C28 0.0381(19) 0.051(2) 0.036(2) -0.0196(16) -0.0026(16) 0.0061(16)
C29 0.0306(17) 0.0398(18) 0.0324(18) -0.0126(14) -0.0116(14) 0.0057(14)
C30 0.0329(17) 0.0354(17) 0.0271(17) -0.0092(14) -0.0097(14) 0.0027(13)
C31 0.0377(18) 0.0450(19) 0.0345(19) -0.0153(16) -0.0065(15) -0.0016(15)
C32 0.0359(18) 0.061(2) 0.0328(19) -0.0174(17) -0.0044(15) -0.0091(16)
C33 0.045(2) 0.043(2) 0.041(2) -0.0108(16) -0.0130(16) -0.0079(16)
C34 0.044(2) 0.0395(19) 0.0376(19) -0.0140(15) -0.0113(16) -0.0012(15)
C35 0.0333(17) 0.0419(19) 0.0379(19) -0.0170(15) -0.0106(15) 0.0030(14)
C36 0.0362(18) 0.0341(17) 0.0358(19) -0.0156(15) -0.0066(15) 0.0027(14)
C37 0.0342(17) 0.0333(17) 0.0385(19) -0.0119(15) -0.0106(15) 0.0015(14)
C38 0.0397(19) 0.0406(19) 0.039(2) -0.0137(15) -0.0146(16) 0.0059(15)
C39 0.0429(19) 0.0411(19) 0.042(2) -0.0192(16) -0.0196(16) 0.0026(15)
C40 0.0402(19) 0.043(2) 0.053(2) -0.0162(18) -0.0189(17) -0.0005(15)
C41 0.0360(18) 0.0387(18) 0.040(2) -0.0102(15) -0.0107(16) -0.0017(14)
C42 0.059(2) 0.073(3) 0.049(2) -0.003(2) -0.017(2) -0.031(2)
C43 0.0281(16) 0.0465(19) 0.0321(18) -0.0149(15) -0.0101(14) -0.0018(14)
C44 0.044(2) 0.0374(18) 0.044(2) -0.0177(16) -0.0174(17) 0.0077(15)
C45 0.056(2) 0.055(2) 0.049(2) -0.0205(19) -0.0279(19) 0.0136(18)
B1 0.035(2) 0.037(2) 0.0234(19) -0.0133(16) -0.0064(16) 0.0037(15)

loop_
_atom_type_symbol
_atom_type_description
_atom_type_scat_dispersion_real
_atom_type_scat_dispersion_imag
_atom_type_scat_source
C C 0.0181 0.0091 'International Tables Vol C Tables 4.2.6.8 and 6.1.1.4'
H H 0.0000 0.0000 'International Tables Vol C Tables 4.2.6.8 and 6.1.1.4'
B B 0.0090 0.0039 'International Tables Vol C Tables 4.2.6.8 and 6.1.1.4'
N N 0.0311 0.0180 'International Tables Vol C Tables 4.2.6.8 and 6.1.1.4'
O O 0.0492 0.0322 'International Tables Vol C Tables 4.2.6.8 and 6.1.1.4'

loop_
_geom_angle_atom_site_label_1
_geom_angle_atom_site_label_2
_geom_angle_atom_site_label_3
_geom_angle
C1 N1 C4 109.3(2)
C1 N1 H1 125.3
C4 N1 H1 125.3
C11 N2 C8 110.0(2)
C11 N2 H46 125.0
C8 N2 H46 125.0
C5 O1 B1 118.8(2)
C7 O2 B1 116.7(2)
C14 O3 C18 117.5(2)
C15 O4 C19 114.0(2)
C16 O5 C20 118.1(2)
C23 O6 C27 117.4(2)
C24 O7 C28 114.1(2)
C25 O8 C29 117.2(2)
C43 O10 C44 116.3(2)
N1 C1 C2 107.3(2)
N1 C1 C12 122.1(3)
C2 C1 C12 130.6(3)
C1 C2 C3 108.7(3)
C1 C2 H2 125.6
C3 C2 H2 125.6
C4 C3 C2 107.1(3)
C4 C3 H3 126.4
C2 C3 H3 126.4
N1 C4 C3 107.5(2)
N1 C4 C5 120.7(3)
C3 C4 C5 131.6(3)
O1 C5 C6 120.9(3)
O1 C5 C4 115.5(3)
C6 C5 C4 123.6(3)
C5 C6 C7 120.0(3)
C5 C6 H6 120.0
C7 C6 H6 120.0
O2 C7 C6 120.9(3)
O2 C7 C8 117.4(3)
C6 C7 C8 121.6(3)
C9 C8 N2 106.6(2)
C9 C8 C7 130.6(3)
N2 C8 C7 122.7(3)
C8 C9 C10 108.4(3)
C8 C9 H9 125.8
C10 C9 H9 125.8
C9 C10 C11 108.2(3)
C9 C10 H10 125.9
C11 C10 H10 125.9
N2 C11 C10 106.8(2)
N2 C11 C21 124.4(3)
C10 C11 C21 128.7(3)
C13 C12 C17 120.6(3)
C13 C12 C1 120.2(3)
C17 C12 C1 119.2(3)
C14 C13 C12 119.4(3)
C14 C13 H13 120.3
C12 C13 H13 120.3
O3 C14 C15 115.7(3)
O3 C14 C13 124.1(3)
C15 C14 C13 120.3(3)
C16 C15 C14 120.5(3)
C16 C15 O4 121.0(3)
C14 C15 O4 118.4(3)
O5 C16 C15 115.3(3)
O5 C16 C17 124.7(3)
C15 C16 C17 119.9(3)
C12 C17 C16 119.3(3)
C12 C17 H17 120.3
C16 C17 H17 120.3
O3 C18 H18 109.5
O3 C18 H18A 109.5
H18 C18 H18A 109.5
O3 C18 H18B 109.5
H18 C18 H18B 109.5
H18A C18 H18B 109.5
O4 C19 H19 109.5
O4 C19 H19A 109.5
H19 C19 H19A 109.5
O4 C19 H19B 109.5
H19 C19 H19B 109.5
H19A C19 H19B 109.5
O5 C20 H20 109.5
O5 C20 H20A 109.5
H20 C20 H20A 109.5
O5 C20 H20B 109.5
H20 C20 H20B 109.5
H20A C20 H20B 109.5
C26 C21 C22 120.0(3)
C26 C21 C11 117.8(3)
C22 C21 C11 122.2(3)
C23 C22 C21 119.7(3)
C23 C22 H22 120.1
C21 C22 H22 120.1
O6 C23 C22 124.4(3)
O6 C23 C24 115.2(2)
C22 C23 C24 120.4(3)
O7 C24 C23 119.0(2)
O7 C24 C25 121.2(3)
C23 C24 C25 119.7(3)
O8 C25 C26 124.1(3)
O8 C25 C24 115.6(2)
C26 C25 C24 120.3(3)
C25 C26 C21 119.8(3)
C25 C26 H26 120.1
C21 C26 H26 120.1
O6 C27 H27 109.5
O6 C27 H27A 109.5
H27 C27 H27A 109.5
O6 C27 H27B 109.5
H27 C27 H27B 109.5
H27A C27 H27B 109.5
O7 C28 H28 109.5
O7 C28 H28A 109.5
H28 C28 H28A 109.5
O7 C28 H28B 109.5
H28 C28 H28B 109.5
H28A C28 H28B 109.5
O8 C29 H29 109.5
O8 C29 H29A 109.5
H29 C29 H29A 109.5
O8 C29 H29B 109.5
H29 C29 H29B 109.5
H29A C29 H29B 109.5
C31 C30 C35 116.0(3)
C31 C30 B1 124.1(3)
C35 C30 B1 119.9(3)
C32 C31 C30 121.7(3)
C32 C31 H31 119.1
C30 C31 H31 119.1
C31 C32 C33 120.7(3)
C31 C32 H32 119.6
C33 C32 H32 119.6
C34 C33 C32 119.2(3)
C34 C33 H33 120.4
C32 C33 H33 120.4
C33 C34 C35 119.9(3)
C33 C34 H34 120.1
C35 C34 H34 120.1
C34 C35 C30 122.3(3)
C34 C35 H35 118.8
C30 C35 H35 118.8
C37 C36 C41 115.7(3)
C37 C36 B1 122.0(3)
C41 C36 B1 121.8(3)
C38 C37 C36 122.9(3)
C38 C37 H37 118.5
C36 C37 H37 118.5
C39 C38 C37 119.3(3)
C39 C38 H38 120.4
C37 C38 H38 120.4
C38 C39 C40 119.8(3)
C38 C39 H39 120.1
C40 C39 H39 120.1
C41 C40 C39 120.0(3)
C41 C40 H40 120.0
C39 C40 H40 120.0
C40 C41 C36 122.2(3)
C40 C41 H41 118.9
C36 C41 H41 118.9
C43 C42 H42 109.5
C43 C42 H42A 109.5
H42 C42 H42A 109.5
C43 C42 H42B 109.5
H42 C42 H42B 109.5
H42A C42 H42B 109.5
O9 C43 O10 123.4(3)
O9 C43 C42 123.7(3)
O10 C43 C42 112.9(3)
O10 C44 C45 107.9(3)
O10 C44 H44 110.1
C45 C44 H44 110.1
O10 C44 H44A 110.1
C45 C44 H44A 110.1
H44 C44 H44A 108.4
C44 C45 H45 109.5
C44 C45 H45A 109.5
H45 C45 H45A 109.5
C44 C45 H45B 109.5
H45 C45 H45B 109.5
H45A C45 H45B 109.5
O1 B1 O2 107.8(2)
O1 B1 C36 104.6(2)
O2 B1 C36 110.7(2)
O1 B1 C30 110.1(2)
O2 B1 C30 107.8(2)
C36 B1 C30 115.7(3)

loop_
_geom_bond_atom_site_label_1
_geom_bond_atom_site_label_2
_geom_bond_distance
N1 C1 1.366(3)
N1 C4 1.387(3)
N1 H1 0.8800
N2 C11 1.368(4)
N2 C8 1.391(3)
N2 H46 0.8800
O1 C5 1.318(3)
O1 B1 1.520(4)
O2 C7 1.325(3)
O2 B1 1.522(4)
O3 C14 1.371(3)
O3 C18 1.431(3)
O4 C15 1.390(3)
O4 C19 1.448(3)
O5 C16 1.364(3)
O5 C20 1.428(3)
O6 C23 1.367(3)
O6 C27 1.432(3)
O7 C24 1.377(3)
O7 C28 1.440(4)
O8 C25 1.370(3)
O8 C29 1.435(3)
O9 C43 1.211(3)
O10 C43 1.330(4)
O10 C44 1.450(4)
C1 C2 1.386(4)
C1 C12 1.463(4)
C2 C3 1.391(4)
C2 H2 0.9500
C3 C4 1.389(4)
C3 H3 0.9500
C4 C5 1.429(4)
C5 C6 1.386(4)
C6 C7 1.392(4)
C6 H6 0.9500
C7 C8 1.421(4)
C8 C9 1.384(4)
C9 C10 1.387(4)
C9 H9 0.9500
C10 C11 1.397(4)
C10 H10 0.9500
C11 C21 1.468(4)
C12 C13 1.394(4)
C12 C17 1.395(4)
C13 C14 1.389(4)
C13 H13 0.9500
C14 C15 1.386(4)
C15 C16 1.383(4)
C16 C17 1.399(4)
C17 H17 0.9500
C18 H18 0.9800
C18 H18A 0.9800
C18 H18B 0.9800
C19 H19 0.9800
C19 H19A 0.9800
C19 H19B 0.9800
C20 H20 0.9800
C20 H20A 0.9800
C20 H20B 0.9800
C21 C26 1.395(4)
C21 C22 1.396(4)
C22 C23 1.390(4)
C22 H22 0.9500
C23 C24 1.390(4)
C24 C25 1.392(4)
C25 C26 1.391(4)
C26 H26 0.9500
C27 H27 0.9800
C27 H27A 0.9800
C27 H27B 0.9800
C28 H28 0.9800
C28 H28A 0.9800
C28 H28B 0.9800
C29 H29 0.9800
C29 H29A 0.9800
C29 H29B 0.9800
C30 C31 1.406(4)
C30 C35 1.407(4)
C30 B1 1.608(5)
C31 C32 1.384(4)
C31 H31 0.9500
C32 C33 1.385(4)
C32 H32 0.9500
C33 C34 1.383(4)
C33 H33 0.9500
C34 C35 1.391(4)
C34 H34 0.9500
C35 H35 0.9500
C36 C37 1.399(4)
C36 C41 1.401(4)
C36 B1 1.600(5)
C37 C38 1.384(4)
C37 H37 0.9500
C38 C39 1.380(4)
C38 H38 0.9500
C39 C40 1.383(5)
C39 H39 0.9500
C40 C41 1.380(4)
C40 H40 0.9500
C41 H41 0.9500
C42 C43 1.488(4)
C42 H42 0.9800
C42 H42A 0.9800
C42 H42B 0.9800
C44 C45 1.503(4)
C44 H44 0.9900
C44 H44A 0.9900
C45 H45 0.9800
C45 H45A 0.9800
C45 H45B 0.9800

loop_
_geom_hbond_atom_site_label_D
_geom_hbond_atom_site_label_H
_geom_hbond_atom_site_label_A
_geom_hbond_distance_DH
_geom_hbond_distance_HA
_geom_hbond_distance_DA
_geom_hbond_angle_DHA
N1 H1 O11 0.88 2.04 2.900(3) 167.0
N2 H46 O9 0.88 2.02 2.899(3) 175.4

loop_
_geom_torsion_atom_site_label_1
_geom_torsion_atom_site_label_2
_geom_torsion_atom_site_label_3
_geom_torsion_atom_site_label_4
_geom_torsion
C4 N1 C1 C2 1.2(3)
C4 N1 C1 C12 -175.5(2)
N1 C1 C2 C3 -1.1(3)
C12 C1 C2 C3 175.2(3)
C1 C2 C3 C4 0.5(3)
C1 N1 C4 C3 -0.9(3)
C1 N1 C4 C5 175.6(2)
C2 C3 C4 N1 0.2(3)
C2 C3 C4 C5 -175.8(3)
B1 O1 C5 C6 -14.1(4)
B1 O1 C5 C4 169.2(2)
N1 C4 C5 O1 -4.2(4)
C3 C4 C5 O1 171.3(3)
N1 C4 C5 C6 179.2(3)
C3 C4 C5 C6 -5.3(5)
O1 C5 C6 C7 -9.1(4)
C4 C5 C6 C7 167.3(3)
B1 O2 C7 C6 24.4(4)
B1 O2 C7 C8 -158.4(2)
C5 C6 C7 O2 3.5(4)
C5 C6 C7 C8 -173.6(3)
C11 N2 C8 C9 0.0(3)
C11 N2 C8 C7 177.7(2)
O2 C7 C8 C9 -174.8(3)
C6 C7 C8 C9 2.3(5)
O2 C7 C8 N2 8.1(4)
C6 C7 C8 N2 -174.7(3)
N2 C8 C9 C10 0.1(3)
C7 C8 C9 C10 -177.3(3)
C8 C9 C10 C11 -0.2(3)
C8 N2 C11 C10 -0.1(3)
C8 N2 C11 C21 178.4(2)
C9 C10 C11 N2 0.2(3)
C9 C10 C11 C21 -178.3(3)
N1 C1 C12 C13 21.5(4)
C2 C1 C12 C13 -154.3(3)
N1 C1 C12 C17 -160.2(3)
C2 C1 C12 C17 24.0(5)
C17 C12 C13 C14 -0.3(4)
C1 C12 C13 C14 177.9(2)
C18 O3 C14 C15 -175.6(2)
C18 O3 C14 C13 5.6(4)
C12 C13 C14 O3 179.3(3)
C12 C13 C14 C15 0.6(4)
O3 C14 C15 C16 -179.3(3)
C13 C14 C15 C16 -0.4(4)
O3 C14 C15 O4 -2.1(4)
C13 C14 C15 O4 176.8(2)
C19 O4 C15 C16 -73.4(3)
C19 O4 C15 C14 109.4(3)
C20 O5 C16 C15 169.2(3)
C20 O5 C16 C17 -12.5(4)
C14 C15 C16 O5 178.4(2)
O4 C15 C16 O5 1.2(4)
C14 C15 C16 C17 0.0(4)
O4 C15 C16 C17 -177.2(2)
C13 C12 C17 C16 -0.1(4)
C1 C12 C17 C16 -178.4(3)
O5 C16 C17 C12 -178.0(3)
C15 C16 C17 C12 0.2(4)
N2 C11 C21 C26 170.5(2)
C10 C11 C21 C26 -11.3(4)
N2 C11 C21 C22 -11.9(4)
C10 C11 C21 C22 166.4(3)
C26 C21 C22 C23 0.8(4)
C11 C21 C22 C23 -176.7(3)
C27 O6 C23 C22 -3.9(4)
C27 O6 C23 C24 176.0(3)
C21 C22 C23 O6 178.4(3)
C21 C22 C23 C24 -1.5(4)
C28 O7 C24 C23 -108.7(3)
C28 O7 C24 C25 74.4(3)
O6 C23 C24 O7 4.1(4)
C22 C23 C24 O7 -176.0(2)
O6 C23 C24 C25 -179.0(2)
C22 C23 C24 C25 0.9(4)
C29 O8 C25 C26 -0.9(4)
C29 O8 C25 C24 178.3(2)
O7 C24 C25 O8 -1.9(4)
C23 C24 C25 O8 -178.8(2)
O7 C24 C25 C26 177.3(3)
C23 C24 C25 C26 0.4(4)
O8 C25 C26 C21 178.0(3)
C24 C25 C26 C21 -1.1(4)
C22 C21 C26 C25 0.5(4)
C11 C21 C26 C25 178.2(3)
C35 C30 C31 C32 -1.3(5)
B1 C30 C31 C32 179.1(3)
C30 C31 C32 C33 1.9(5)
C31 C32 C33 C34 -0.9(5)
C32 C33 C34 C35 -0.6(5)
C33 C34 C35 C30 1.2(5)
C31 C30 C35 C34 -0.2(5)
B1 C30 C35 C34 179.4(3)
C41 C36 C37 C38 0.9(4)
B1 C36 C37 C38 -171.6(3)
C36 C37 C38 C39 -0.9(5)
C37 C38 C39 C40 -0.7(5)
C38 C39 C40 C41 2.2(5)
C39 C40 C41 C36 -2.3(5)
C37 C36 C41 C40 0.7(5)
B1 C36 C41 C40 173.2(3)
C44 O10 C43 O9 -5.6(4)
C44 O10 C43 C42 175.3(3)
C43 O10 C44 C45 175.4(3)
C5 O1 B1 O2 37.9(3)
C5 O1 B1 C36 155.7(2)
C5 O1 B1 C30 -79.4(3)
C7 O2 B1 O1 -42.7(3)
C7 O2 B1 C36 -156.5(2)
C7 O2 B1 C30 76.0(3)
C37 C36 B1 O1 96.8(3)
C41 C36 B1 O1 -75.2(3)
C37 C36 B1 O2 -147.4(3)
C41 C36 B1 O2 40.6(4)
C37 C36 B1 C30 -24.5(4)
C41 C36 B1 C30 163.5(3)
C31 C30 B1 O1 -16.6(4)
C35 C30 B1 O1 163.8(3)
C31 C30 B1 O2 -133.9(3)
C35 C30 B1 O2 46.5(4)
C31 C30 B1 C36 101.6(3)
C35 C30 B1 C36 -78.0(4)
